data_7063786
loop_
_publ_author_name
'Ren, Taohong'
'Zhu, Hongjin'
'Yang, Xiao'
'Jia, Dingxian'

_publ_section_title
;
 Heterometallic lead-iodocuprate hybrids with transition-metal complexes:
 syntheses, structures, photoelectricity and photocatalysis
;
_journal_issue 23
_journal_name_full 'New Journal of Chemistry'
_journal_page_first 9669
_journal_page_last 9677
_journal_paper_doi 10.1039/D5NJ00483G
_journal_volume 49
_journal_year 2025
_chemical_formula_sum 'C6 H24 Cu Fe I5 N6 Pb'
_chemical_formula_weight 1141.39
_space_group_crystal_system orthorhombic
_space_group_IT_number 33
_space_group_name_Hall 'P 2c -2n'
_space_group_name_H-M_alt 'P n a 21'
_atom_sites_solution_hydrogens geom
_audit_creation_method SHELXL-2014/7
_audit_update_record
;
2025-02-03 deposited with the CCDC.	2025-05-06 downloaded from the CCDC.
;
_cell_angle_alpha 90
_cell_angle_beta 90
_cell_angle_gamma 90
_cell_formula_units_Z 4
_cell_length_a 9.2145(18)
_cell_length_b 23.643(5)
_cell_length_c 10.589(2)
_cell_measurement_reflns_used 8694
_cell_measurement_temperature 223(2)
_cell_measurement_theta_max 25.35
_cell_measurement_theta_min 3.0770
_cell_volume 2306.9(8)
_computing_structure_refinement 'SHELXL-2014/7 (Sheldrick, 2014)'
_diffrn_ambient_temperature 223(2)
_diffrn_detector_area_resol_mean 14.63
_diffrn_measured_fraction_theta_full 0.993
_diffrn_measured_fraction_theta_max 0.993
_diffrn_measurement_device_type 'Rigaku Saturn'
_diffrn_measurement_method \w
_diffrn_radiation_type MoK\a
_diffrn_radiation_wavelength 0.71073
_diffrn_reflns_av_R_equivalents 0.0643
_diffrn_reflns_av_unetI/netI 0.0576
_diffrn_reflns_Laue_measured_fraction_full 0.993
_diffrn_reflns_Laue_measured_fraction_max 0.993
_diffrn_reflns_limit_h_max 11
_diffrn_reflns_limit_h_min -11
_diffrn_reflns_limit_k_max 27
_diffrn_reflns_limit_k_min -28
_diffrn_reflns_limit_l_max 12
_diffrn_reflns_limit_l_min -11
_diffrn_reflns_number 20911
_diffrn_reflns_point_group_measured_fraction_full 0.993
_diffrn_reflns_point_group_measured_fraction_max 0.993
_diffrn_reflns_theta_full 25.194
_diffrn_reflns_theta_max 25.194
_diffrn_reflns_theta_min 3.055
_exptl_absorpt_coefficient_mu 15.505
_exptl_absorpt_correction_T_max 0.1468
_exptl_absorpt_correction_T_min 0.0740
_exptl_absorpt_correction_type multi-scan
_exptl_absorpt_process_details 'Jacobson, R. (1998) Private communication'
_exptl_crystal_colour Orange
_exptl_crystal_density_diffrn 3.286
_exptl_crystal_description Block
_exptl_crystal_F_000 2016
_exptl_crystal_size_max 0.350
_exptl_crystal_size_mid 0.200
_exptl_crystal_size_min 0.200
_refine_diff_density_max 1.077
_refine_diff_density_min -1.035
_refine_diff_density_rms 0.195
_refine_ls_abs_structure_details
;
 Refined as an inversion twin.
;
_refine_ls_abs_structure_Flack 0.990(10)
_refine_ls_extinction_coef 0.00156(6)
_refine_ls_extinction_expression Fc^*^=kFc[1+0.001xFc^2^\l^3^/sin(2\q)]^-1/4^
_refine_ls_extinction_method 'SHELXL-2014/7 (Sheldrick 2014'
_refine_ls_goodness_of_fit_ref 1.114
_refine_ls_hydrogen_treatment constr
_refine_ls_matrix_type full
_refine_ls_number_parameters 183
_refine_ls_number_reflns 3978
_refine_ls_number_restraints 3
_refine_ls_restrained_S_all 1.116
_refine_ls_R_factor_all 0.0473
_refine_ls_R_factor_gt 0.0385
_refine_ls_shift/su_max 0.001
_refine_ls_shift/su_mean 0.000
_refine_ls_structure_factor_coef Fsqd
_refine_ls_weighting_details 'w=1/[\s^2^(Fo^2^)+(0.0137P)^2^] where P=(Fo^2^+2Fc^2^)/3'
_refine_ls_weighting_scheme calc
_refine_ls_wR_factor_gt 0.0668
_refine_ls_wR_factor_ref 0.0693
_reflns_Friedel_coverage 0.890
_reflns_Friedel_fraction_full 0.994
_reflns_Friedel_fraction_max 0.994
_reflns_number_gt 3530
_reflns_number_total 3978
_reflns_threshold_expression 'I > 2\s(I)'
_cod_data_source_file d5nj00483g2.cif
_cod_data_source_block 33o
_cod_depositor_comments 'Adding full bibliography for 7063785--7063787.cif.'
_cod_original_cell_volume 2307.0(8)
_cod_database_code 7063786
_shelx_shelxl_version_number 2014/7
_shelx_space_group_comment
;
The symmetry employed for this shelxl refinement is uniquely defined
by the following loop, which should always be used as a source of
symmetry information in preference to the above space-group names.
They are only intended as comments.
;
_shelx_estimated_absorpt_t_min 0.074
_shelx_estimated_absorpt_t_max 0.147

loop_
_space_group_symop_operation_xyz
'x, y, z'
'-x, -y, z+1/2'
'x+1/2, -y+1/2, z'
'-x+1/2, y+1/2, z+1/2'

loop_
_atom_site_label
_atom_site_type_symbol
_atom_site_fract_x
_atom_site_fract_y
_atom_site_fract_z
_atom_site_U_iso_or_equiv
_atom_site_adp_type
_atom_site_occupancy
_atom_site_site_symmetry_order
_atom_site_calc_flag
_atom_site_refinement_flags_posn
_atom_site_refinement_flags_adp
_atom_site_refinement_flags_occupancy
_atom_site_disorder_assembly
_atom_site_disorder_group
Pb1 Pb 1.01434(6) 0.25433(3) 0.23674(9) 0.03104(19) Uani 1 1 d . . . . .
Cu1 Cu 0.7746(3) 0.11625(12) 0.3658(3) 0.0547(7) Uani 1 1 d . . . . .
I1 I 0.76035(14) 0.25036(5) 0.02687(13) 0.0350(3) Uani 1 1 d . . . . .
I2 I 1.04465(13) 0.39109(5) 0.21927(13) 0.0368(3) Uani 1 1 d . . . . .
I3 I 1.25638(14) 0.26773(5) 0.46012(11) 0.0348(3) Uani 1 1 d . . . . .
I4 I 1.03326(12) 0.11945(5) 0.25729(13) 0.0368(3) Uani 1 1 d . . . . .
I5 I 0.75411(12) 0.03973(5) 0.54640(13) 0.0352(3) Uani 1 1 d . . . . .
Fe1 Fe 0.7473(2) 0.90310(8) 0.20212(19) 0.0147(5) Uani 1 1 d D . . . .
N1 N 0.5551(14) 0.9396(6) 0.2870(13) 0.040(4) Uani 1 1 d D . . . .
H1A H 0.5800 0.9639 0.3476 0.049 Uiso 1 1 calc R U . . .
H1B H 0.5037 0.9581 0.2291 0.049 Uiso 1 1 calc R U . . .
N2 N 0.6242(13) 0.8275(5) 0.2280(15) 0.032(3) Uani 1 1 d . . . . .
H2A H 0.6292 0.8060 0.1590 0.038 Uiso 1 1 calc R U . . .
H2B H 0.6592 0.8078 0.2928 0.038 Uiso 1 1 calc R U . . .
N3 N 0.8565(14) 0.8965(5) 0.3797(12) 0.031(3) Uani 1 1 d . . . . .
H3A H 0.8540 0.9296 0.4197 0.037 Uiso 1 1 calc R U . . .
H3B H 0.8127 0.8709 0.4280 0.037 Uiso 1 1 calc R U . . .
N4 N 0.9367(15) 0.8583(6) 0.1402(13) 0.032(4) Uani 1 1 d . . . . .
H4A H 0.9114 0.8302 0.0888 0.039 Uiso 1 1 calc R U . . .
H4B H 0.9955 0.8815 0.0983 0.039 Uiso 1 1 calc R U . . .
N5 N 0.6734(15) 0.9149(5) 0.0155(13) 0.037(4) Uani 1 1 d . . . . .
H5A H 0.7255 0.8937 -0.0371 0.045 Uiso 1 1 calc R U . . .
H5B H 0.5810 0.9042 0.0096 0.045 Uiso 1 1 calc R U . . .
N6 N 0.8429(15) 0.9847(5) 0.1660(13) 0.040(4) Uani 1 1 d D . . . .
H6A H 0.8011 1.0108 0.2141 0.048 Uiso 1 1 calc R U . . .
H6B H 0.9373 0.9839 0.1839 0.048 Uiso 1 1 calc R U . . .
C1 C 0.467(2) 0.8920(7) 0.3416(19) 0.045(5) Uani 1 1 d . . . . .
H1C H 0.5052 0.8810 0.4233 0.055 Uiso 1 1 calc R U . . .
H1D H 0.3667 0.9038 0.3526 0.055 Uiso 1 1 calc R U . . .
C2 C 0.4746(18) 0.8436(7) 0.2523(19) 0.042(5) Uani 1 1 d . . . . .
H2C H 0.4226 0.8115 0.2875 0.050 Uiso 1 1 calc R U . . .
H2D H 0.4281 0.8539 0.1734 0.050 Uiso 1 1 calc R U . . .
C3 C 1.0088(19) 0.8796(8) 0.3561(17) 0.037(5) Uani 1 1 d . . . . .
H3C H 1.0513 0.8646 0.4329 0.044 Uiso 1 1 calc R U . . .
H3D H 1.0651 0.9122 0.3301 0.044 Uiso 1 1 calc R U . . .
C4 C 1.0119(18) 0.8354(7) 0.2542(19) 0.041(5) Uani 1 1 d . . . . .
H4C H 1.1115 0.8258 0.2336 0.050 Uiso 1 1 calc R U . . .
H4D H 0.9634 0.8013 0.2831 0.050 Uiso 1 1 calc R U . . .
C5 C 0.688(2) 0.9764(7) -0.0208(16) 0.038(4) Uani 1 1 d . . . . .
H5C H 0.6878 0.9801 -0.1120 0.045 Uiso 1 1 calc R U . . .
H5D H 0.6059 0.9977 0.0122 0.045 Uiso 1 1 calc R U . . .
C6 C 0.821(2) 0.9984(7) 0.0305(17) 0.038(4) Uani 1 1 d . . . . .
H6C H 0.8220 1.0392 0.0204 0.045 Uiso 1 1 calc R U . . .
H6D H 0.9018 0.9832 -0.0177 0.045 Uiso 1 1 calc R U . . .

loop_
_atom_site_aniso_label
_atom_site_aniso_U_11
_atom_site_aniso_U_22
_atom_site_aniso_U_33
_atom_site_aniso_U_23
_atom_site_aniso_U_13
_atom_site_aniso_U_12
Pb1 0.0299(4) 0.0308(4) 0.0324(4) 0.0006(3) -0.0026(5) -0.0011(3)
Cu1 0.0498(17) 0.0627(17) 0.0515(16) 0.0045(13) -0.0011(13) -0.0041(14)
I1 0.0323(7) 0.0450(8) 0.0277(7) 0.0040(5) -0.0015(6) 0.0023(6)
I2 0.0431(7) 0.0322(6) 0.0352(7) -0.0015(6) -0.0052(7) 0.0026(5)
I3 0.0360(7) 0.0379(6) 0.0304(7) 0.0060(6) -0.0044(6) -0.0062(6)
I4 0.0358(6) 0.0299(6) 0.0449(9) 0.0003(6) 0.0041(7) -0.0014(5)
I5 0.0282(6) 0.0357(7) 0.0418(7) 0.0009(6) 0.0017(6) -0.0004(5)
Fe1 0.0141(11) 0.0137(10) 0.0162(11) -0.0012(8) -0.0010(9) 0.0001(8)
N1 0.041(9) 0.044(9) 0.037(9) 0.000(7) 0.002(7) 0.005(8)
N2 0.033(8) 0.031(7) 0.031(7) -0.002(7) 0.006(8) 0.002(6)
N3 0.031(9) 0.029(8) 0.033(8) -0.002(6) -0.005(7) 0.007(6)
N4 0.037(10) 0.034(9) 0.026(8) -0.002(7) 0.007(7) -0.007(7)
N5 0.033(9) 0.036(9) 0.044(9) 0.007(7) -0.004(7) 0.003(7)
N6 0.030(9) 0.044(9) 0.045(9) -0.002(7) 0.006(8) 0.005(7)
C1 0.042(12) 0.044(12) 0.050(13) -0.014(10) 0.025(10) 0.004(10)
C2 0.054(12) 0.042(11) 0.030(11) 0.004(9) 0.005(11) -0.018(9)
C3 0.039(12) 0.030(10) 0.042(11) 0.007(9) -0.009(9) 0.003(9)
C4 0.038(11) 0.027(9) 0.059(15) 0.007(10) 0.014(11) 0.004(8)
C5 0.029(11) 0.048(11) 0.035(11) 0.003(9) 0.007(9) -0.007(9)
C6 0.048(12) 0.024(9) 0.042(11) 0.018(8) 0.010(10) -0.006(8)

loop_
_atom_type_symbol
_atom_type_description
_atom_type_scat_dispersion_real
_atom_type_scat_dispersion_imag
_atom_type_scat_source
C C 0.0033 0.0016 'International Tables Vol C Tables 4.2.6.8 and 6.1.1.4'
H H 0.0000 0.0000 'International Tables Vol C Tables 4.2.6.8 and 6.1.1.4'
N N 0.0061 0.0033 'International Tables Vol C Tables 4.2.6.8 and 6.1.1.4'
Cu Cu 0.3201 1.2651 'International Tables Vol C Tables 4.2.6.8 and 6.1.1.4'
Fe Fe 0.3463 0.8444 'International Tables Vol C Tables 4.2.6.8 and 6.1.1.4'
I I -0.4742 1.8119 'International Tables Vol C Tables 4.2.6.8 and 6.1.1.4'
Pb Pb -3.3944 10.1111 'International Tables Vol C Tables 4.2.6.8 and 6.1.1.4'

loop_
_geom_angle_atom_site_label_1
_geom_angle_atom_site_label_2
_geom_angle_atom_site_label_3
_geom_angle
_geom_angle_site_symmetry_1
_geom_angle_site_symmetry_3
_geom_angle_publ_flag
I1 Pb1 I4 88.51(3) 3 . ?
I1 Pb1 I1 91.99(4) 3 . ?
I4 Pb1 I1 93.29(4) . . ?
I1 Pb1 I2 86.19(4) 3 . ?
I4 Pb1 I2 171.93(3) . . ?
I1 Pb1 I2 92.98(3) . . ?
I1 Pb1 I3 91.31(3) 3 . ?
I4 Pb1 I3 90.58(4) . . ?
I1 Pb1 I3 174.98(4) . . ?
I2 Pb1 I3 83.46(4) . . ?
I1 Pb1 I3 169.16(4) 3 3_455 ?
I4 Pb1 I3 80.66(4) . 3_455 ?
I1 Pb1 I3 88.14(3) . 3_455 ?
I2 Pb1 I3 104.63(4) . 3_455 ?
I3 Pb1 I3 89.33(4) . 3_455 ?
I2 Cu1 I5 108.93(10) 3_455 . ?
I2 Cu1 I4 118.09(12) 3_455 . ?
I5 Cu1 I4 113.49(10) . . ?
I2 Cu1 I3 102.54(9) 3_455 3_455 ?
I5 Cu1 I3 113.04(10) . 3_455 ?
I4 Cu1 I3 99.97(9) . 3_455 ?
Pb1 I1 Pb1 92.10(4) 3_455 . ?
Cu1 I2 Pb1 88.28(7) 3 . ?
Cu1 I3 Pb1 83.27(6) 3 . ?
Cu1 I3 Pb1 82.29(6) 3 3 ?
Pb1 I3 Pb1 87.62(4) . 3 ?
Cu1 I4 Pb1 90.51(7) . . ?
N5 Fe1 N2 93.4(6) . . ?
N5 Fe1 N3 170.3(6) . . ?
N2 Fe1 N3 94.4(5) . . ?
N5 Fe1 N4 92.4(5) . . ?
N2 Fe1 N4 93.3(5) . . ?
N3 Fe1 N4 81.4(5) . . ?
N5 Fe1 N6 81.2(5) . . ?
N2 Fe1 N6 171.8(5) . . ?
N3 Fe1 N6 91.7(5) . . ?
N4 Fe1 N6 93.1(5) . . ?
N5 Fe1 N1 94.1(5) . . ?
N2 Fe1 N1 81.2(5) . . ?
N3 Fe1 N1 92.8(5) . . ?
N4 Fe1 N1 171.7(5) . . ?
N6 Fe1 N1 93.0(5) . . ?
C1 N1 Fe1 107.6(10) . . ?
C1 N1 H1A 110.2 . . ?
Fe1 N1 H1A 110.2 . . ?
C1 N1 H1B 110.2 . . ?
Fe1 N1 H1B 110.2 . . ?
H1A N1 H1B 108.5 . . ?
C2 N2 Fe1 107.9(9) . . ?
C2 N2 H2A 110.1 . . ?
Fe1 N2 H2A 110.1 . . ?
C2 N2 H2B 110.1 . . ?
Fe1 N2 H2B 110.1 . . ?
H2A N2 H2B 108.4 . . ?
C3 N3 Fe1 108.5(10) . . ?
C3 N3 H3A 110.0 . . ?
Fe1 N3 H3A 110.0 . . ?
C3 N3 H3B 110.0 . . ?
Fe1 N3 H3B 110.0 . . ?
H3A N3 H3B 108.4 . . ?
C4 N4 Fe1 108.1(10) . . ?
C4 N4 H4A 110.1 . . ?
Fe1 N4 H4A 110.1 . . ?
C4 N4 H4B 110.1 . . ?
Fe1 N4 H4B 110.1 . . ?
H4A N4 H4B 108.4 . . ?
C5 N5 Fe1 109.7(10) . . ?
C5 N5 H5A 109.7 . . ?
Fe1 N5 H5A 109.7 . . ?
C5 N5 H5B 109.7 . . ?
Fe1 N5 H5B 109.7 . . ?
H5A N5 H5B 108.2 . . ?
C6 N6 Fe1 108.2(10) . . ?
C6 N6 H6A 110.1 . . ?
Fe1 N6 H6A 110.1 . . ?
C6 N6 H6B 110.1 . . ?
Fe1 N6 H6B 110.1 . . ?
H6A N6 H6B 108.4 . . ?
C2 C1 N1 107.8(14) . . ?
C2 C1 H1C 110.1 . . ?
N1 C1 H1C 110.1 . . ?
C2 C1 H1D 110.1 . . ?
N1 C1 H1D 110.1 . . ?
H1C C1 H1D 108.5 . . ?
N2 C2 C1 111.1(14) . . ?
N2 C2 H2C 109.4 . . ?
C1 C2 H2C 109.4 . . ?
N2 C2 H2D 109.4 . . ?
C1 C2 H2D 109.4 . . ?
H2C C2 H2D 108.0 . . ?
N3 C3 C4 109.1(14) . . ?
N3 C3 H3C 109.9 . . ?
C4 C3 H3C 109.9 . . ?
N3 C3 H3D 109.9 . . ?
C4 C3 H3D 109.9 . . ?
H3C C3 H3D 108.3 . . ?
N4 C4 C3 108.6(13) . . ?
N4 C4 H4C 110.0 . . ?
C3 C4 H4C 110.0 . . ?
N4 C4 H4D 110.0 . . ?
C3 C4 H4D 110.0 . . ?
H4C C4 H4D 108.4 . . ?
C6 C5 N5 109.0(14) . . ?
C6 C5 H5C 109.9 . . ?
N5 C5 H5C 109.9 . . ?
C6 C5 H5D 109.9 . . ?
N5 C5 H5D 109.9 . . ?
H5C C5 H5D 108.3 . . ?
C5 C6 N6 113.6(14) . . ?
C5 C6 H6C 108.8 . . ?
N6 C6 H6C 108.8 . . ?
C5 C6 H6D 108.8 . . ?
N6 C6 H6D 108.8 . . ?
H6C C6 H6D 107.7 . . ?

loop_
_geom_bond_atom_site_label_1
_geom_bond_atom_site_label_2
_geom_bond_distance
_geom_bond_site_symmetry_2
_geom_bond_publ_flag
Pb1 I1 3.1764(15) 3 ?
Pb1 I4 3.2010(15) . ?
Pb1 I1 3.2288(15) . ?
Pb1 I2 3.2508(15) . ?
Pb1 I3 3.2665(15) . ?
Pb1 I3 3.3938(16) 3_455 ?
Cu1 I2 2.632(3) 3_455 ?
Cu1 I5 2.639(3) . ?
Cu1 I4 2.647(3) . ?
Cu1 I3 2.924(3) 3_455 ?
I1 Pb1 3.1764(15) 3_455 ?
I2 Cu1 2.632(3) 3 ?
I3 Cu1 2.924(3) 3 ?
I3 Pb1 3.3938(16) 3 ?
Fe1 N5 2.109(13) . ?
Fe1 N2 2.135(11) . ?
Fe1 N3 2.139(12) . ?
Fe1 N4 2.144(13) . ?
Fe1 N6 2.154(12) . ?
Fe1 N1 2.166(12) . ?
N1 C1 1.51(2) . ?
N1 H1A 0.8900 . ?
N1 H1B 0.8900 . ?
N2 C2 1.453(19) . ?
N2 H2A 0.8900 . ?
N2 H2B 0.8900 . ?
N3 C3 1.48(2) . ?
N3 H3A 0.8900 . ?
N3 H3B 0.8900 . ?
N4 C4 1.49(2) . ?
N4 H4A 0.8900 . ?
N4 H4B 0.8900 . ?
N5 C5 1.51(2) . ?
N5 H5A 0.8900 . ?
N5 H5B 0.8900 . ?
N6 C6 1.48(2) . ?
N6 H6A 0.8900 . ?
N6 H6B 0.8900 . ?
C1 C2 1.49(2) . ?
C1 H1C 0.9700 . ?
C1 H1D 0.9700 . ?
C2 H2C 0.9700 . ?
C2 H2D 0.9700 . ?
C3 C4 1.50(2) . ?
C3 H3C 0.9700 . ?
C3 H3D 0.9700 . ?
C4 H4C 0.9700 . ?
C4 H4D 0.9700 . ?
C5 C6 1.44(2) . ?
C5 H5C 0.9700 . ?
C5 H5D 0.9700 . ?
C6 H6C 0.9700 . ?
C6 H6D 0.9700 . ?

loop_
_geom_torsion_atom_site_label_1
_geom_torsion_atom_site_label_2
_geom_torsion_atom_site_label_3
_geom_torsion_atom_site_label_4
_geom_torsion
_geom_torsion_site_symmetry_1
_geom_torsion_site_symmetry_2
_geom_torsion_site_symmetry_3
_geom_torsion_site_symmetry_4
_geom_torsion_publ_flag
Fe1 N1 C1 C2 -39.2(18) . . . . ?
Fe1 N2 C2 C1 -43.1(18) . . . . ?
N1 C1 C2 N2 56(2) . . . . ?
Fe1 N3 C3 C4 -41.1(15) . . . . ?
Fe1 N4 C4 C3 -41.2(15) . . . . ?
N3 C3 C4 N4 55.6(18) . . . . ?
Fe1 N5 C5 C6 39.1(16) . . . . ?
N5 C5 C6 N6 -48.4(19) . . . . ?
Fe1 N6 C6 C5 33.1(17) . . . . ?
